data_2022287
loop_
_publ_author_name
'Rosiak, Damian'
'Okuniewski, Andrzej'
'Chojnacki, Jaros\/law'

_publ_section_title
;
 The influence of the type of halogen substituent and its position on the
 molecular conformation, intermolecular interactions and crystal packing
 for a series of 1-benzoyl-3-(halogenophenyl)thioureas
;
_journal_coeditor_code WP3011
_journal_issue 1
_journal_name_full 'Acta Crystallographica Section C'
_journal_page_first 11
_journal_page_last 19
_journal_paper_doi 10.1107/S2053229620015594
_journal_volume 77
_journal_year 2021
_chemical_formula_iupac 'C14 H11 I N2 O S'
_chemical_formula_moiety 'C14 H11 I N2 O S'
_chemical_formula_sum 'C14 H11 I N2 O S'
_chemical_formula_weight 382.21
_chemical_name_common 1-Benzoyl-3-<i>m</i>-iodophenylthiourea
_chemical_name_systematic
;
1-Benzoyl-3-(3-iodophenyl)thiourea
;
_space_group_crystal_system monoclinic
_space_group_IT_number 7
_space_group_name_Hall 'P -2yc'
_space_group_name_H-M_alt 'P 1 c 1'
_atom_sites_solution_hydrogens geom
_atom_sites_solution_primary dual
_audit_creation_method
;
Olex2 1.2
(compiled 2018.05.29 svn.r3508 for OlexSys, GUI svn.r5506)
;
_cell_angle_alpha 90
_cell_angle_beta 91.404(9)
_cell_angle_gamma 90
_cell_formula_units_Z 4
_cell_length_a 4.5639(5)
_cell_length_b 15.375(3)
_cell_length_c 19.355(2)
_cell_measurement_reflns_used 2158
_cell_measurement_temperature 125
_cell_measurement_theta_max 29.36
_cell_measurement_theta_min 2.53
_cell_volume 1357.7(3)
_computing_cell_refinement
;
X-AREA (Stoe & Cie, 2009)
;
_computing_data_collection
;
X-AREA (Stoe & Cie, 2009)
;
_computing_data_reduction
;
X-RED32 (Stoe & Cie, 2009)
;
_computing_molecular_graphics
;
OLEX2 (Dolomanov <i>et al.</i>,  2009)
;
_computing_publication_material
;
OLEX2 (Dolomanov <i>et al.</i>,  2009)
;
_computing_structure_refinement
;
SHELXL2018 (Sheldrick, 2015<i>b</i>)
;
_computing_structure_solution
;
SHELXT (Sheldrick, 2015<i>a</i>)
;
_diffrn_ambient_temperature 125
_diffrn_detector 'image plate (34 cm diameter)'
_diffrn_detector_area_resol_mean 6.67
_diffrn_measured_fraction_theta_full 0.999
_diffrn_measured_fraction_theta_max 0.999
_diffrn_measurement_device '2-circle goniometer'
_diffrn_measurement_device_type Stoe_IPDS_2T
_diffrn_measurement_method 'rotation method'
_diffrn_radiation_monochromator 'parabolic x-ray mirror'
_diffrn_radiation_probe x-ray
_diffrn_radiation_type MoK\a
_diffrn_radiation_wavelength 0.71073
_diffrn_reflns_av_R_equivalents 0.0700
_diffrn_reflns_av_unetI/netI 0.0537
_diffrn_reflns_limit_h_max 5
_diffrn_reflns_limit_h_min -5
_diffrn_reflns_limit_k_max 19
_diffrn_reflns_limit_k_min -19
_diffrn_reflns_limit_l_max 23
_diffrn_reflns_limit_l_min -25
_diffrn_reflns_number 13551
_diffrn_reflns_theta_full 25.242
_diffrn_reflns_theta_max 27.495
_diffrn_reflns_theta_min 2.487
_diffrn_source 'microfocus sealed X-ray tube'
_diffrn_source_current 1.000
_diffrn_source_power 0.050
_diffrn_source_voltage 50
_exptl_absorpt_coefficient_mu 2.505
_exptl_absorpt_correction_T_max 0.8853
_exptl_absorpt_correction_T_min 0.3932
_exptl_absorpt_correction_type integration
_exptl_absorpt_process_details
;
[X-RED32 (Stoe & Cie, 2009), by Gaussian integration,
analogous to Coppens (1970)]
;
_exptl_crystal_colour colourless
_exptl_crystal_density_diffrn 1.870
_exptl_crystal_description needle
_exptl_crystal_F_000 744
_exptl_crystal_size_max 0.7
_exptl_crystal_size_mid 0.076
_exptl_crystal_size_min 0.05
_refine_diff_density_max 1.238
_refine_diff_density_min -1.275
_refine_ls_abs_structure_details
;
Flack (1983), 2156 Friedel pairs
;
_refine_ls_abs_structure_Flack 0.30(4)
_refine_ls_extinction_method none
_refine_ls_goodness_of_fit_ref 1.070
_refine_ls_hydrogen_treatment constr
_refine_ls_matrix_type full
_refine_ls_number_parameters 343
_refine_ls_number_reflns 5820
_refine_ls_number_restraints 2
_refine_ls_restrained_S_all 1.070
_refine_ls_R_factor_all 0.0583
_refine_ls_R_factor_gt 0.0536
_refine_ls_shift/su_max 0.000
_refine_ls_shift/su_mean 0.000
_refine_ls_structure_factor_coef Fsqd
_refine_ls_weighting_details 'w=1/[\s^2^(Fo^2^)+(0.1066P)^2^+0.9908P] where P=(Fo^2^+2Fc^2^)/3'
_refine_ls_weighting_scheme calc
_refine_ls_wR_factor_gt 0.1381
_refine_ls_wR_factor_ref 0.1476
_reflns_number_gt 5398
_reflns_number_total 5820
_reflns_threshold_expression 'I > 2\s(I)'
_cod_data_source_file wp3011sup1.cif
_cod_data_source_block 8
_cod_depositor_comments 'Adding full bibliography for 2022286--2022290.cif.'
_cod_database_code 2022287
_cod_database_fobs_code 2022287
_shelx_space_group_comment
;
The symmetry employed for this shelxl refinement is uniquely defined
by the following loop, which should always be used as a source of
symmetry information in preference to the above space-group names.
They are only intended as comments.
;
_shelx_estimated_absorpt_t_min 0.273
_shelx_estimated_absorpt_t_max 0.885

loop_
_space_group_symop_operation_xyz
'x, y, z'
'x, -y, z+1/2'

loop_
_atom_site_type_symbol
_atom_site_label
_atom_site_fract_x
_atom_site_fract_y
_atom_site_fract_z
_atom_site_U_iso_or_equiv
_atom_site_adp_type
_atom_site_calc_flag
_atom_site_occupancy
_atom_site_disorder_assembly
_atom_site_disorder_group
I I1A 0.87867(10) 0.35387(4) 0.39772(4) 0.0328(2) Uani d 1 . .
I I1 0.14942(12) 0.40415(4) 0.61116(4) 0.0338(2) Uani d 1 . .
S S1 0.7822(7) -0.05110(18) 0.57618(16) 0.0368(6) Uani d 1 . .
S S1A 0.1700(7) 0.80028(19) 0.41313(17) 0.0393(7) Uani d 1 . .
O O1A -0.1126(19) 0.5770(6) 0.5497(4) 0.0330(17) Uani d 1 . .
O O1 1.123(2) 0.1767(5) 0.4527(4) 0.0341(17) Uani d 1 . .
N N2A 0.189(2) 0.6285(7) 0.4449(5) 0.0280(19) Uani d 1 . .
H H2A 0.124794 0.589646 0.474320 0.034 Uiso calc 1 . .
C C12 1.478(3) 0.1371(8) 0.3423(6) 0.030(2) Uani d 1 . .
H H12 1.395714 0.193753 0.345652 0.036 Uiso calc 1 . .
N N2 0.794(2) 0.1221(7) 0.5524(5) 0.0288(19) Uani d 1 . .
H H2 0.868530 0.162280 0.525647 0.035 Uiso calc 1 . .
N N1 1.101(2) 0.0358(6) 0.4888(5) 0.0282(18) Uani d 1 . .
H H1 1.179490 -0.015895 0.482922 0.034 Uiso calc 1 . .
N N1A -0.130(2) 0.7143(6) 0.5053(5) 0.0306(18) Uani d 1 . .
H H1A -0.220421 0.764534 0.508664 0.037 Uiso calc 1 . .
C C25A 0.666(3) 0.5976(7) 0.2925(6) 0.032(2) Uani d 1 . .
H H25A 0.717177 0.625646 0.250752 0.038 Uiso calc 1 . .
C C23 0.299(2) 0.2779(7) 0.6325(6) 0.029(2) Uani d 1 . .
C C21 0.591(2) 0.1540(7) 0.6007(6) 0.027(2) Uani d 1 . .
C C22 0.494(2) 0.2395(7) 0.5876(6) 0.029(2) Uani d 1 . .
H H22 0.560848 0.270554 0.548633 0.035 Uiso calc 1 . .
C C24A 0.788(3) 0.5167(8) 0.3096(7) 0.033(2) Uani d 1 . .
H H24A 0.923610 0.489731 0.279989 0.040 Uiso calc 1 . .
C C10 1.201(3) 0.1003(8) 0.4464(6) 0.029(2) Uani d 1 . .
C C22A 0.508(2) 0.5159(7) 0.4143(6) 0.027(2) Uani d 1 . .
H H22A 0.453406 0.487322 0.455542 0.033 Uiso calc 1 . .
C C26A 0.468(3) 0.6375(9) 0.3372(7) 0.032(3) Uani d 1 . .
H H26A 0.387924 0.692794 0.325606 0.039 Uiso calc 1 . .
C C1 0.891(2) 0.0417(7) 0.5403(6) 0.028(2) Uani d 1 . .
C C11A -0.418(2) 0.6775(7) 0.6071(6) 0.026(2) Uani d 1 . .
C C14 1.788(2) 0.0358(8) 0.2847(6) 0.032(2) Uani d 1 . .
H H14 1.919888 0.023232 0.248821 0.038 Uiso calc 1 . .
C C23A 0.707(2) 0.4762(7) 0.3703(5) 0.027(2) Uani d 1 . .
C C13 1.660(3) 0.1178(9) 0.2890(6) 0.033(2) Uani d 1 . .
H H13 1.698782 0.160457 0.254936 0.040 Uiso calc 1 . .
C C11 1.411(3) 0.0736(7) 0.3919(6) 0.027(2) Uani d 1 . .
C C21A 0.388(3) 0.5969(6) 0.3980(6) 0.029(2) Uani d 1 . .
C C16A -0.573(2) 0.7558(7) 0.6067(6) 0.031(2) Uani d 1 . .
H H16A -0.549717 0.795796 0.569802 0.037 Uiso calc 1 . .
C C24 0.199(3) 0.2334(8) 0.6895(6) 0.033(2) Uani d 1 . .
H H24 0.065033 0.259819 0.719880 0.039 Uiso calc 1 . .
C C15 1.722(3) -0.0272(8) 0.3328(6) 0.035(2) Uani d 1 . .
H H15 1.803195 -0.083840 0.328833 0.042 Uiso calc 1 . .
C C25 0.300(3) 0.1495(7) 0.7013(6) 0.032(2) Uani d 1 . .
H H25 0.236230 0.118764 0.740804 0.039 Uiso calc 1 . .
C C15A -0.760(2) 0.7754(8) 0.6592(6) 0.032(2) Uani d 1 . .
H H15A -0.866389 0.828518 0.658524 0.038 Uiso calc 1 . .
C C13A -0.635(3) 0.6399(8) 0.7136(7) 0.034(3) Uani d 1 . .
H H13A -0.658159 0.599928 0.750468 0.041 Uiso calc 1 . .
C C14A -0.792(3) 0.7163(8) 0.7139(6) 0.034(2) Uani d 1 . .
H H14A -0.919502 0.728911 0.750532 0.041 Uiso calc 1 . .
C C16 1.538(3) -0.0082(7) 0.3870(6) 0.032(2) Uani d 1 . .
H H16 1.499738 -0.051296 0.420745 0.038 Uiso calc 1 . .
C C10A -0.210(3) 0.6517(7) 0.5523(6) 0.030(2) Uani d 1 . .
C C12A -0.447(3) 0.6194(9) 0.6618(6) 0.030(2) Uani d 1 . .
H H12A -0.338093 0.566679 0.663213 0.036 Uiso calc 1 . .
C C1A 0.078(2) 0.7089(7) 0.4525(6) 0.029(2) Uani d 1 . .
C C26 0.492(3) 0.1092(9) 0.6568(7) 0.033(3) Uani d 1 . .
H H26 0.554691 0.051109 0.665226 0.039 Uiso calc 1 . .

loop_
_atom_site_aniso_label
_atom_site_aniso_U_11
_atom_site_aniso_U_22
_atom_site_aniso_U_33
_atom_site_aniso_U_12
_atom_site_aniso_U_13
_atom_site_aniso_U_23
I1A 0.0339(4) 0.0383(3) 0.0266(4) 0.0024(3) 0.0080(3) -0.0009(3)
I1 0.0359(4) 0.0374(3) 0.0285(4) 0.0035(3) 0.0086(3) 0.0000(3)
S1 0.0428(15) 0.0374(13) 0.0310(14) 0.0015(11) 0.0172(12) 0.0045(10)
S1A 0.0478(17) 0.0380(14) 0.0330(15) 0.0021(11) 0.0180(13) 0.0066(11)
O1A 0.035(4) 0.040(4) 0.025(4) 0.003(3) 0.009(3) 0.003(3)
O1 0.041(5) 0.036(4) 0.026(4) 0.002(4) 0.006(3) 0.001(3)
N2A 0.023(4) 0.041(5) 0.021(5) 0.004(4) 0.008(4) 0.006(4)
C12 0.025(6) 0.039(6) 0.027(6) -0.002(4) 0.007(4) 0.004(4)
N2 0.029(5) 0.035(5) 0.022(4) 0.004(4) 0.009(4) 0.005(4)
N1 0.029(4) 0.032(4) 0.024(4) 0.004(3) 0.008(4) -0.001(3)
N1A 0.033(5) 0.034(4) 0.025(4) 0.002(3) 0.010(4) 0.004(4)
C25A 0.037(6) 0.043(6) 0.017(5) -0.001(4) 0.006(5) 0.001(4)
C23 0.029(5) 0.034(5) 0.025(5) -0.003(4) 0.003(4) 0.001(4)
C21 0.020(5) 0.043(5) 0.018(5) 0.003(4) 0.004(4) -0.002(4)
C22 0.030(5) 0.040(5) 0.018(5) 0.001(4) 0.004(4) 0.002(4)
C24A 0.028(5) 0.039(6) 0.032(6) 0.002(4) 0.005(4) 0.004(4)
C10 0.022(5) 0.041(6) 0.024(5) -0.003(4) -0.002(4) -0.001(4)
C22A 0.021(5) 0.033(5) 0.028(5) 0.000(4) 0.006(4) 0.002(4)
C26A 0.023(6) 0.048(7) 0.027(6) 0.001(4) 0.005(5) 0.008(5)
C1 0.025(5) 0.040(5) 0.020(5) -0.002(4) 0.000(4) 0.000(4)
C11A 0.023(5) 0.035(5) 0.021(5) -0.001(4) 0.002(4) -0.002(4)
C14 0.026(5) 0.047(6) 0.022(5) 0.000(4) 0.007(4) 0.002(4)
C23A 0.023(5) 0.039(5) 0.019(5) 0.000(4) 0.003(4) -0.002(4)
C13 0.032(6) 0.045(6) 0.023(6) -0.009(5) 0.006(4) 0.009(5)
C11 0.022(5) 0.036(4) 0.023(5) -0.005(4) 0.006(4) 0.000(4)
C21A 0.032(5) 0.036(5) 0.018(5) 0.000(5) 0.007(4) -0.002(5)
C16A 0.022(5) 0.042(6) 0.029(6) 0.002(4) 0.005(4) 0.004(4)
C24 0.034(6) 0.044(6) 0.021(5) 0.002(4) 0.009(4) -0.001(4)
C15 0.040(6) 0.039(6) 0.026(6) 0.003(5) 0.007(5) -0.003(4)
C25 0.045(7) 0.040(6) 0.012(5) 0.003(4) 0.009(5) 0.008(4)
C15A 0.030(5) 0.041(5) 0.025(5) 0.001(4) 0.009(4) -0.004(4)
C13A 0.032(6) 0.042(6) 0.028(6) -0.001(4) 0.002(5) 0.004(4)
C14A 0.029(6) 0.044(6) 0.029(6) 0.000(4) 0.004(4) 0.000(4)
C16 0.035(6) 0.035(5) 0.026(5) -0.001(4) 0.005(4) 0.002(4)
C10A 0.025(5) 0.039(6) 0.025(5) -0.005(4) 0.008(4) 0.002(4)
C12A 0.025(6) 0.041(6) 0.024(5) 0.001(5) 0.009(4) 0.005(5)
C1A 0.025(5) 0.037(5) 0.025(5) 0.001(4) 0.007(4) -0.004(4)
C26 0.029(6) 0.045(6) 0.023(6) 0.003(5) -0.002(5) 0.003(5)

loop_
_atom_type_symbol
_atom_type_description
_atom_type_scat_dispersion_real
_atom_type_scat_dispersion_imag
_atom_type_scat_source
C C 0.0033 0.0016 'International Tables Vol C Tables 4.2.6.8 and 6.1.1.4'
H H 0.0000 0.0000 'International Tables Vol C Tables 4.2.6.8 and 6.1.1.4'
I I -0.4742 1.8119 'International Tables Vol C Tables 4.2.6.8 and 6.1.1.4'
N N 0.0061 0.0033 'International Tables Vol C Tables 4.2.6.8 and 6.1.1.4'
O O 0.0106 0.0060 'International Tables Vol C Tables 4.2.6.8 and 6.1.1.4'
S S 0.1246 0.1234 'International Tables Vol C Tables 4.2.6.8 and 6.1.1.4'

loop_
_geom_angle_atom_site_label_1
_geom_angle_atom_site_label_2
_geom_angle_atom_site_label_3
_geom_angle_site_symmetry_1
_geom_angle_site_symmetry_3
_geom_angle
_geom_angle_publ_flag
C1A N2A C21A . . 130.3(10) ?
C13 C12 C11 . . 120.4(11) ?
C1 N2 C21 . . 131.3(11) ?
C10 N1 C1 . . 128.3(9) ?
C10A N1A C1A . . 129.0(9) ?
C24A C25A C26A . . 120.0(11) ?
C22 C23 I1 . . 118.8(8) ?
C24 C23 I1 . . 120.1(8) ?
C24 C23 C22 . . 121.1(10) ?
C22 C21 N2 . . 114.4(10) ?
C26 C21 N2 . . 125.4(11) ?
C26 C21 C22 . . 120.2(11) ?
C23 C22 C21 . . 119.2(10) ?
C23A C24A C25A . . 119.1(11) ?
O1 C10 N1 . . 122.0(11) ?
O1 C10 C11 . . 121.3(11) ?
N1 C10 C11 . . 116.7(10) ?
C21A C22A C23A . . 120.6(10) ?
C21A C26A C25A . . 120.7(11) ?
N2 C1 S1 . . 127.9(9) ?
N2 C1 N1 . . 114.8(9) ?
N1 C1 S1 . . 117.2(8) ?
C16A C11A C10A . . 123.8(10) ?
C12A C11A C16A . . 120.0(11) ?
C12A C11A C10A . . 116.3(10) ?
C15 C14 C13 . . 119.7(10) ?
C24A C23A I1A . . 120.6(8) ?
C24A C23A C22A . . 120.6(10) ?
C22A C23A I1A . . 118.8(8) ?
C12 C13 C14 . . 120.3(10) ?
C12 C11 C10 . . 116.2(11) ?
C16 C11 C12 . . 118.9(11) ?
C16 C11 C10 . . 124.9(11) ?
N2A C21A C22A . . 115.1(10) ?
N2A C21A C26A . . 125.9(10) ?
C26A C21A C22A . . 119.0(11) ?
C15A C16A C11A . . 120.5(11) ?
C23 C24 C25 . . 118.4(10) ?
C14 C15 C16 . . 120.4(11) ?
C24 C25 C26 . . 121.6(10) ?
C16A C15A C14A . . 119.4(11) ?
C12A C13A C14A . . 122.3(12) ?
C13A C14A C15A . . 119.1(11) ?
C15 C16 C11 . . 120.2(11) ?
O1A C10A N1A . . 121.4(10) ?
O1A C10A C11A . . 120.8(10) ?
N1A C10A C11A . . 117.8(10) ?
C13A C12A C11A . . 118.7(12) ?
N2A C1A S1A . . 129.0(9) ?
N2A C1A N1A . . 113.2(10) ?
N1A C1A S1A . . 117.6(8) ?
C21 C26 C25 . . 119.4(12) ?

loop_
_geom_bond_atom_site_label_1
_geom_bond_atom_site_label_2
_geom_bond_site_symmetry_2
_geom_bond_distance
_geom_bond_publ_flag
I1A C23A . 2.101(11) ?
I1 C23 . 2.095(11) ?
S1 C1 . 1.668(11) ?
S1A C1A . 1.658(11) ?
O1A C10A . 1.232(15) ?
O1 C10 . 1.233(15) ?
N2A C21A . 1.388(14) ?
N2A C1A . 1.345(15) ?
C12 C13 . 1.374(17) ?
C12 C11 . 1.408(16) ?
N2 C21 . 1.420(14) ?
N2 C1 . 1.335(16) ?
N1 C10 . 1.371(14) ?
N1 C1 . 1.403(14) ?
N1A C10A . 1.380(14) ?
N1A C1A . 1.414(13) ?
C25A C24A . 1.399(17) ?
C25A C26A . 1.406(18) ?
C23 C22 . 1.389(15) ?
C23 C24 . 1.385(15) ?
C21 C22 . 1.408(16) ?
C21 C26 . 1.373(17) ?
C24A C23A . 1.389(15) ?
C10 C11 . 1.501(16) ?
C22A C23A . 1.399(14) ?
C22A C21A . 1.392(15) ?
C26A C21A . 1.389(17) ?
C11A C16A . 1.397(15) ?
C11A C10A . 1.494(15) ?
C11A C12A . 1.394(16) ?
C14 C13 . 1.393(18) ?
C14 C15 . 1.382(16) ?
C11 C16 . 1.391(16) ?
C16A C15A . 1.376(15) ?
C24 C25 . 1.388(16) ?
C15 C16 . 1.390(15) ?
C25 C26 . 1.390(18) ?
C15A C14A . 1.405(17) ?
C13A C14A . 1.374(17) ?
C13A C12A . 1.374(17) ?

loop_
_geom_hbond_atom_site_label_D
_geom_hbond_atom_site_label_H
_geom_hbond_atom_site_label_A
_geom_hbond_site_symmetry_A
_geom_hbond_distance_DH
_geom_hbond_distance_HA
_geom_hbond_distance_DA
_geom_hbond_angle_DHA
_geom_hbond_publ_flag
N2A H2A O1A . 0.88 1.85 2.602(13) 142.4 yes
N2 H2 O1 . 0.88 1.86 2.614(13) 141.9 yes
N1 H1 S1A 1_645 0.88 3.13 3.922(10) 150.4 yes
N1A H1A S1 1_465 0.88 3.12 3.884(10) 146.2 yes
